data_4315169
loop_
_publ_author_name
'Andr\'es Garc\'es'
'Luis F. S\'anchez-Barba'
'Carlos Alonso-Moreno'
'Mariano Fajardo'
'Juan Fern\'andez-Baeza'
'Antonio Otero'
'Agust\'in Lara-S\'anchez'
'Isabel L\'opez-Solera'
'Ana Mar\'ia Rodr\'iguez'

_publ_contact_author
;
Isabel L\'opez-Solera
Departamento de Qu\'imica In\'organica, Org\'anica y Bioqu\'imica
Facultad de Qu\'imicas
Universidad Castilla La Mancha
13071-Ciudad Real 
Spain
;
_publ_contact_author_email Mabel.Lopez@uclm.es
_publ_contact_author_fax '+34 926 295318'
_publ_contact_author_phone '+34 926 295300 (ext:6282)'
_publ_section_title
;
 Hybrid Scorpionate/Cyclopentadienyl Magnesium and Zinc Complexes:
 Synthesis, Coordination Chemistry, and Ring-Opening Polymerization
 Studies on Cyclic Esters
;
_journal_name_full 'Inorganic Chemistry'
_journal_page_first 2859
_journal_page_last 2871
_journal_paper_doi 10.1021/ic902399r
_journal_volume 49
_journal_year 2010
_chemical_formula_moiety '(C33 H40 N4 Si Zn), 0.5(C7 H8)'
_chemical_formula_sum 'C36.5 H44 N4 Si Zn'
_chemical_formula_weight 632.24
_chemical_name_systematic
;
 ?
;
_space_group_IT_number 14
_symmetry_cell_setting monoclinic
_symmetry_space_group_name_Hall '-P 2yn'
_symmetry_space_group_name_H-M 'P 1 21/n 1'
_atom_sites_solution_hydrogens geom
_atom_sites_solution_primary direct
_atom_sites_solution_secondary difmap
_audit_creation_method SHELXL-97
_cell_angle_alpha 90.00
_cell_angle_beta 104.791(10)
_cell_angle_gamma 90.00
_cell_formula_units_Z 4
_cell_length_a 9.715(6)
_cell_length_b 26.117(16)
_cell_length_c 14.081(9)
_cell_measurement_reflns_used 1054
_cell_measurement_temperature 180(2)
_cell_measurement_theta_max 15.652
_cell_measurement_theta_min 2.214
_cell_volume 3454(4)
_computing_cell_refinement 'Bruker SAINT'
_computing_data_collection 'Bruker APEX'
_computing_data_reduction 'Bruker SHELXTL'
_computing_molecular_graphics 'Bruker SHELXTL'
_computing_publication_material 'Bruker SHELXTL'
_computing_structure_refinement 'SHELXL-97 (Sheldrick, 1997)'
_computing_structure_solution 'SHELXS-97 (Sheldrick, 1990)'
_diffrn_ambient_temperature 180(2)
_diffrn_measured_fraction_theta_full 0.999
_diffrn_measured_fraction_theta_max 0.999
_diffrn_measurement_device_type 'CCD area detector'
_diffrn_measurement_method 'omega and phi scans'
_diffrn_radiation_monochromator graphite
_diffrn_radiation_source 'fine-focus sealed tube'
_diffrn_radiation_type MoK\a
_diffrn_radiation_wavelength 0.71073
_diffrn_reflns_av_R_equivalents 0.1170
_diffrn_reflns_av_sigmaI/netI 0.1221
_diffrn_reflns_limit_h_max 11
_diffrn_reflns_limit_h_min -11
_diffrn_reflns_limit_k_max 31
_diffrn_reflns_limit_k_min -31
_diffrn_reflns_limit_l_max 16
_diffrn_reflns_limit_l_min -16
_diffrn_reflns_number 19976
_diffrn_reflns_theta_full 25.00
_diffrn_reflns_theta_max 25.00
_diffrn_reflns_theta_min 2.16
_exptl_absorpt_coefficient_mu 0.775
_exptl_absorpt_correction_T_max 0.9127
_exptl_absorpt_correction_T_min 0.8239
_exptl_absorpt_correction_type multi-scan
_exptl_absorpt_process_details SADABS
_exptl_crystal_colour yellow
_exptl_crystal_density_diffrn 1.213
_exptl_crystal_density_method 'not measured'
_exptl_crystal_description block
_exptl_crystal_F_000 1334
_exptl_crystal_size_max 0.26
_exptl_crystal_size_mid 0.17
_exptl_crystal_size_min 0.12
_refine_diff_density_max 0.640
_refine_diff_density_min -0.423
_refine_diff_density_rms 0.072
_refine_ls_extinction_coef 0.0033(10)
_refine_ls_extinction_expression Fc^*^=kFc[1+0.001xFc^2^\l^3^/sin(2\q)]^-1/4^
_refine_ls_extinction_method SHELXL
_refine_ls_goodness_of_fit_ref 0.973
_refine_ls_hydrogen_treatment constr
_refine_ls_matrix_type full
_refine_ls_number_parameters 390
_refine_ls_number_reflns 6077
_refine_ls_number_restraints 48
_refine_ls_restrained_S_all 1.013
_refine_ls_R_factor_all 0.1684
_refine_ls_R_factor_gt 0.0742
_refine_ls_shift/su_max 0.005
_refine_ls_shift/su_mean 0.000
_refine_ls_structure_factor_coef Fsqd
_refine_ls_weighting_details 'calc w=1/[\s^2^(Fo^2^)+(0.1152P)^2^+0.0000P] where P=(Fo^2^+2Fc^2^)/3'
_refine_ls_weighting_scheme calc
_refine_ls_wR_factor_gt 0.1867
_refine_ls_wR_factor_ref 0.2462
_reflns_number_gt 2606
_reflns_number_total 6077
_reflns_threshold_expression >2sigma(I)
_cod_data_source_file ic902399r_si_001_1.cif
_cod_data_source_block 10
_cod_original_formula_sum 'C36.50 H44 N4 Si Zn'
_cod_database_code 4315169

loop_
_symmetry_equiv_pos_as_xyz
'x, y, z'
'-x+1/2, y+1/2, -z+1/2'
'-x, -y, -z'
'x-1/2, -y-1/2, z-1/2'

loop_
_atom_site_label
_atom_site_type_symbol
_atom_site_fract_x
_atom_site_fract_y
_atom_site_fract_z
_atom_site_U_iso_or_equiv
_atom_site_adp_type
_atom_site_occupancy
_atom_site_symmetry_multiplicity
_atom_site_calc_flag
_atom_site_refinement_flags
_atom_site_disorder_assembly
_atom_site_disorder_group
C1 C 0.1086(8) 0.1598(2) 0.1248(6) 0.073(2) Uani 1 1 d . . .
C2 C 0.0789(9) 0.1304(3) 0.1965(7) 0.086(2) Uani 1 1 d . . .
H2 H -0.0125 0.1228 0.2056 0.103 Uiso 1 1 calc R . .
C3 C 0.2126(9) 0.1134(3) 0.2553(6) 0.076(2) Uani 1 1 d . . .
C4 C 0.0058(8) 0.1856(3) 0.0418(7) 0.098(3) Uani 1 1 d . . .
H4A H 0.0341 0.2214 0.0380 0.148 Uiso 1 1 calc R . .
H4B H -0.0899 0.1842 0.0526 0.148 Uiso 1 1 calc R . .
H4C H 0.0056 0.1682 -0.0198 0.148 Uiso 1 1 calc R . .
C5 C 0.2452(11) 0.0794(3) 0.3451(7) 0.116(3) Uani 1 1 d . . .
H5A H 0.2240 0.0437 0.3250 0.175 Uiso 1 1 calc R . .
H5B H 0.1867 0.0898 0.3890 0.175 Uiso 1 1 calc R . .
H5C H 0.3462 0.0826 0.3794 0.175 Uiso 1 1 calc R . .
C6 C 0.3715(8) 0.1476(3) -0.0670(6) 0.077(2) Uani 1 1 d . . .
C7 C 0.4625(10) 0.1117(3) -0.0827(6) 0.096(3) Uani 1 1 d . . .
H7 H 0.4706 0.0994 -0.1446 0.115 Uiso 1 1 calc R . .
C8 C 0.5414(9) 0.0962(3) 0.0081(7) 0.092(2) Uani 1 1 d . . .
C9 C 0.2574(11) 0.1757(4) -0.1431(6) 0.119(3) Uani 1 1 d . . .
H9A H 0.1633 0.1629 -0.1412 0.179 Uiso 1 1 calc R . .
H9B H 0.2720 0.1700 -0.2086 0.179 Uiso 1 1 calc R . .
H9C H 0.2631 0.2125 -0.1285 0.179 Uiso 1 1 calc R . .
C10 C 0.6602(11) 0.0574(4) 0.0347(8) 0.146(4) Uani 1 1 d . . .
H10A H 0.7381 0.0679 0.0064 0.219 Uiso 1 1 calc R . .
H10B H 0.6245 0.0238 0.0087 0.219 Uiso 1 1 calc R . .
H10C H 0.6951 0.0554 0.1064 0.219 Uiso 1 1 calc R . .
C11 C 0.3336(7) 0.1903(2) 0.0887(5) 0.0620(17) Uani 1 1 d . . .
H11 H 0.2633 0.2110 0.0391 0.074 Uiso 1 1 calc R . .
C12 C 0.4438(7) 0.2310(2) 0.1528(5) 0.0589(16) Uani 1 1 d . . .
C13 C 0.5294(7) 0.2096(2) 0.2498(5) 0.0597(16) Uani 1 1 d . . .
C14 C 0.6442(8) 0.1737(3) 0.2690(6) 0.075(2) Uani 1 1 d . . .
H14 H 0.6870 0.1593 0.2215 0.090 Uiso 1 1 calc R . .
C15 C 0.6830(9) 0.1632(3) 0.3711(6) 0.084(2) Uani 1 1 d . . .
H15 H 0.7571 0.1409 0.4042 0.101 Uiso 1 1 calc R . .
C16 C 0.5948(9) 0.1911(3) 0.4143(6) 0.089(2) Uani 1 1 d . . .
H16 H 0.5964 0.1911 0.4820 0.106 Uiso 1 1 calc R . .
C17 C 0.5018(8) 0.2194(3) 0.3395(5) 0.0727(19) Uani 1 1 d . . .
H17 H 0.4303 0.2421 0.3494 0.087 Uiso 1 1 calc R . .
C18 C 0.5395(8) 0.2501(2) 0.0873(5) 0.0660(18) Uani 1 1 d . . .
C19 C 0.6827(8) 0.2592(3) 0.1240(6) 0.075(2) Uani 1 1 d . . .
H19 H 0.7276 0.2505 0.1902 0.090 Uiso 1 1 calc R . .
C20 C 0.7625(9) 0.2809(3) 0.0651(8) 0.093(3) Uani 1 1 d . . .
H20 H 0.8618 0.2861 0.0913 0.111 Uiso 1 1 calc R . .
C21 C 0.7011(11) 0.2950(3) -0.0293(9) 0.102(3) Uani 1 1 d . . .
H21 H 0.7562 0.3104 -0.0684 0.122 Uiso 1 1 calc R . .
C22 C 0.5589(11) 0.2865(3) -0.0669(6) 0.096(3) Uani 1 1 d . . .
H22 H 0.5154 0.2950 -0.1334 0.115 Uiso 1 1 calc R . .
C23 C 0.4774(8) 0.2656(3) -0.0092(6) 0.077(2) Uani 1 1 d . . .
H23 H 0.3776 0.2617 -0.0354 0.092 Uiso 1 1 calc R . .
C24 C 0.3537(7) 0.2770(3) 0.1726(5) 0.0645(17) Uani 1 1 d . . .
C25 C 0.3931(9) 0.3264(3) 0.1575(5) 0.083(2) Uani 1 1 d . . .
H25 H 0.4731 0.3319 0.1315 0.099 Uiso 1 1 calc R . .
C26 C 0.3190(12) 0.3686(3) 0.1791(7) 0.106(3) Uani 1 1 d . . .
H26 H 0.3483 0.4023 0.1680 0.127 Uiso 1 1 calc R . .
C27 C 0.2031(12) 0.3612(4) 0.2167(8) 0.114(3) Uani 1 1 d . . .
H27 H 0.1507 0.3897 0.2306 0.137 Uiso 1 1 calc R . .
C28 C 0.1644(9) 0.3129(4) 0.2338(7) 0.101(3) Uani 1 1 d . . .
H28 H 0.0861 0.3078 0.2617 0.122 Uiso 1 1 calc R . .
C29 C 0.2368(8) 0.2711(3) 0.2113(5) 0.078(2) Uani 1 1 d . . .
H29 H 0.2061 0.2376 0.2225 0.094 Uiso 1 1 calc R . .
C30 C 0.5478(8) 0.0288(3) 0.2608(6) 0.088(2) Uani 1 1 d . . .
H30A H 0.4617 0.0165 0.2793 0.105 Uiso 1 1 calc R . .
H30B H 0.5501 0.0114 0.1988 0.105 Uiso 1 1 calc R . .
C31 C 0.6937(11) 0.0292(3) 0.4785(7) 0.112(3) Uani 1 1 d . . .
H31A H 0.6697 0.0657 0.4757 0.168 Uiso 1 1 calc R . .
H31B H 0.7856 0.0238 0.5260 0.168 Uiso 1 1 calc R . .
H31C H 0.6199 0.0097 0.4989 0.168 Uiso 1 1 calc R . .
C32 C 0.7214(13) -0.0649(3) 0.3633(8) 0.118(4) Uani 1 1 d . . .
H32A H 0.8028 -0.0744 0.4174 0.176 Uiso 1 1 calc R . .
H32B H 0.7359 -0.0780 0.3013 0.176 Uiso 1 1 calc R . .
H32C H 0.6342 -0.0797 0.3746 0.176 Uiso 1 1 calc R . .
C33 C 0.8722(10) 0.0334(4) 0.3352(9) 0.120(4) Uani 1 1 d . . .
H33A H 0.8546 0.0677 0.3065 0.180 Uiso 1 1 calc R . .
H33B H 0.9056 0.0108 0.2902 0.180 Uiso 1 1 calc R . .
H33C H 0.9448 0.0354 0.3979 0.180 Uiso 1 1 calc R . .
N1 N 0.3166(6) 0.1311(2) 0.2191(4) 0.0651(15) Uani 1 1 d . . .
N2 N 0.2515(6) 0.16100(19) 0.1405(4) 0.0602(14) Uani 1 1 d . . .
N3 N 0.5008(6) 0.1214(2) 0.0796(4) 0.0763(16) Uani 1 1 d . . .
N4 N 0.3986(6) 0.15435(19) 0.0316(4) 0.0618(14) Uani 1 1 d . . .
Si1 Si 0.7044(3) 0.00732(8) 0.35647(18) 0.0881(7) Uani 1 1 d . . .
Zn1 Zn 0.52426(9) 0.10327(3) 0.23335(7) 0.0761(4) Uani 1 1 d . . .
C41 C 0.964(2) 1.0275(7) 0.8905(11) 0.141(7) Uiso 0.50 1 d PDU . .
H41 H 0.9065 1.0357 0.8269 0.169 Uiso 0.50 1 calc P . .
C42 C 0.861(2) 1.0039(9) 0.8580(13) 0.129(10) Uiso 0.50 1 d PDU . .
H42 H 0.7432 0.9802 0.8119 0.080 Uiso 0.50 1 d P . .
H47 H 1.0112 1.0666 0.8270 0.060 Uiso 0.50 1 d P . .
C43 C 0.825(2) 0.9712(8) 0.9143(17) 0.166(8) Uiso 0.50 1 d PDU . .
H43 H 0.7402 0.9532 0.8845 0.200 Uiso 0.50 1 calc P . .
C44 C 0.8768(15) 0.9591(5) 0.9955(14) 0.111(5) Uiso 0.50 1 d PDU . .
H44 H 0.8410 0.9340 1.0318 0.133 Uiso 0.50 1 calc P . .
C45 C 0.9741(15) 0.9819(5) 1.0224(9) 0.113(6) Uiso 0.50 1 d PDU . .
C46 C 0.9117(13) 0.9902(5) 0.9360(8) 0.082(4) Uiso 0.50 1 d PDU . .
C47 C 0.929(2) 0.9475(6) 1.0830(14) 0.115(6) Uiso 0.50 1 d PDU . .

loop_
_atom_site_aniso_label
_atom_site_aniso_U_11
_atom_site_aniso_U_22
_atom_site_aniso_U_33
_atom_site_aniso_U_23
_atom_site_aniso_U_13
_atom_site_aniso_U_12
C1 0.074(6) 0.061(4) 0.086(6) 0.012(4) 0.024(4) 0.003(4)
C2 0.066(5) 0.088(5) 0.112(7) -0.007(5) 0.039(5) -0.011(4)
C3 0.090(6) 0.070(5) 0.073(5) 0.005(4) 0.032(5) -0.007(4)
C4 0.063(5) 0.110(6) 0.117(7) 0.007(5) 0.014(5) 0.012(4)
C5 0.154(9) 0.107(7) 0.099(7) 0.030(5) 0.052(7) -0.018(6)
C6 0.093(6) 0.077(5) 0.059(5) -0.007(4) 0.018(4) 0.002(4)
C7 0.118(7) 0.103(6) 0.069(6) -0.020(5) 0.030(5) 0.025(5)
C8 0.099(6) 0.093(6) 0.086(6) -0.009(5) 0.024(5) 0.030(5)
C9 0.158(9) 0.125(7) 0.058(5) 0.000(5) -0.002(5) 0.045(7)
C10 0.150(9) 0.163(9) 0.126(9) -0.011(7) 0.037(7) 0.084(8)
C11 0.065(4) 0.058(4) 0.064(4) 0.005(3) 0.019(4) 0.008(3)
C12 0.059(4) 0.064(4) 0.053(4) -0.006(3) 0.014(3) 0.001(3)
C13 0.053(4) 0.065(4) 0.059(4) 0.004(3) 0.012(3) 0.001(3)
C14 0.081(5) 0.070(4) 0.071(5) 0.002(4) 0.015(4) 0.006(4)
C15 0.078(5) 0.072(5) 0.089(6) 0.016(4) -0.002(5) 0.002(4)
C16 0.087(6) 0.096(6) 0.072(5) -0.004(5) -0.001(5) -0.014(5)
C17 0.076(5) 0.068(4) 0.071(5) 0.005(4) 0.013(4) -0.006(4)
C18 0.080(5) 0.061(4) 0.063(5) 0.005(3) 0.031(4) 0.004(4)
C19 0.063(5) 0.071(5) 0.092(6) -0.009(4) 0.021(4) -0.004(4)
C20 0.065(5) 0.084(5) 0.141(9) 0.022(6) 0.047(6) 0.008(4)
C21 0.101(7) 0.095(6) 0.134(9) 0.018(6) 0.077(7) 0.004(5)
C22 0.113(8) 0.100(6) 0.083(6) 0.014(5) 0.042(6) 0.001(5)
C23 0.085(5) 0.072(4) 0.081(5) 0.006(4) 0.038(5) -0.013(4)
C24 0.066(5) 0.067(4) 0.059(4) -0.001(3) 0.013(4) 0.012(3)
C25 0.105(6) 0.077(5) 0.070(5) -0.004(4) 0.028(4) 0.017(5)
C26 0.147(9) 0.073(5) 0.102(7) 0.004(5) 0.038(7) 0.012(6)
C27 0.128(9) 0.101(8) 0.118(8) -0.017(6) 0.040(7) 0.034(6)
C28 0.082(6) 0.121(8) 0.103(7) -0.022(6) 0.028(5) 0.007(6)
C29 0.068(5) 0.084(5) 0.085(6) -0.024(4) 0.023(4) 0.004(4)
C30 0.091(6) 0.068(5) 0.095(6) 0.010(4) 0.008(5) 0.009(4)
C31 0.135(10) 0.097(6) 0.095(7) 0.003(5) 0.012(7) -0.018(6)
C32 0.129(11) 0.085(6) 0.110(10) 0.011(6) -0.002(9) 0.041(7)
C33 0.105(8) 0.137(10) 0.129(11) 0.024(8) 0.050(8) 0.022(7)
N1 0.066(4) 0.064(3) 0.064(4) 0.004(3) 0.014(3) -0.006(3)
N2 0.052(4) 0.062(3) 0.067(4) 0.003(3) 0.016(3) -0.003(3)
N3 0.073(4) 0.083(4) 0.069(4) -0.009(3) 0.011(3) 0.024(3)
N4 0.069(4) 0.059(3) 0.057(4) -0.001(3) 0.017(3) 0.009(3)
Si1 0.0930(17) 0.0774(14) 0.0868(17) 0.0114(12) 0.0101(13) 0.0095(12)
Zn1 0.0786(7) 0.0672(6) 0.0760(6) 0.0051(4) 0.0077(4) 0.0064(4)

loop_
_atom_type_symbol
_atom_type_description
_atom_type_scat_dispersion_real
_atom_type_scat_dispersion_imag
_atom_type_scat_source
C C 0.0033 0.0016 'International Tables Vol C Tables 4.2.6.8 and 6.1.1.4'
H H 0.0000 0.0000 'International Tables Vol C Tables 4.2.6.8 and 6.1.1.4'
N N 0.0061 0.0033 'International Tables Vol C Tables 4.2.6.8 and 6.1.1.4'
Si Si 0.0817 0.0704 'International Tables Vol C Tables 4.2.6.8 and 6.1.1.4'
Zn Zn 0.2839 1.4301 'International Tables Vol C Tables 4.2.6.8 and 6.1.1.4'

loop_
_geom_angle_atom_site_label_1
_geom_angle_atom_site_label_2
_geom_angle_atom_site_label_3
_geom_angle
_geom_angle_site_symmetry_1
_geom_angle_site_symmetry_3
_geom_angle_publ_flag
N2 C1 C2 107.2(7) . . ?
N2 C1 C4 125.0(7) . . ?
C2 C1 C4 127.8(8) . . ?
C1 C2 C3 106.0(7) . . ?
N1 C3 C2 109.8(7) . . ?
N1 C3 C5 120.6(8) . . ?
C2 C3 C5 129.6(8) . . ?
C7 C6 N4 107.1(7) . . ?
C7 C6 C9 127.8(8) . . ?
N4 C6 C9 125.1(7) . . ?
C6 C7 C8 106.6(7) . . ?
N3 C8 C7 110.6(7) . . ?
N3 C8 C10 119.7(8) . . ?
C7 C8 C10 129.7(8) . . ?
N2 C11 N4 107.9(5) . . ?
N2 C11 C12 116.3(5) . . ?
N4 C11 C12 114.1(5) . . ?
C13 C12 C18 112.4(5) . . ?
C13 C12 C24 109.2(5) . . ?
C18 C12 C24 108.0(5) . . ?
C13 C12 C11 113.4(5) . . ?
C18 C12 C11 107.0(5) . . ?
C24 C12 C11 106.6(5) . . ?
C17 C13 C14 105.9(6) . . ?
C17 C13 C12 124.5(6) . . ?
C14 C13 C12 129.4(6) . . ?
C15 C14 C13 108.1(7) . . ?
C15 C14 Zn1 93.5(5) . . ?
C13 C14 Zn1 99.6(4) . . ?
C16 C15 C14 108.2(7) . . ?
C15 C16 C17 107.5(8) . . ?
C13 C17 C16 110.4(7) . . ?
C19 C18 C23 117.4(7) . . ?
C19 C18 C12 122.3(7) . . ?
C23 C18 C12 119.7(6) . . ?
C18 C19 C20 120.6(8) . . ?
C21 C20 C19 121.3(8) . . ?
C20 C21 C22 118.9(8) . . ?
C21 C22 C23 120.7(9) . . ?
C22 C23 C18 121.0(7) . . ?
C25 C24 C29 116.9(6) . . ?
C25 C24 C12 120.4(6) . . ?
C29 C24 C12 122.6(6) . . ?
C24 C25 C26 121.8(8) . . ?
C27 C26 C25 119.6(8) . . ?
C28 C27 C26 119.4(8) . . ?
C27 C28 C29 121.0(9) . . ?
C28 C29 C24 121.2(8) . . ?
Si1 C30 Zn1 118.2(4) . . ?
C3 N1 N2 105.6(6) . . ?
C3 N1 Zn1 130.4(5) . . ?
N2 N1 Zn1 120.5(4) . . ?
C1 N2 N1 111.3(5) . . ?
C1 N2 C11 127.8(6) . . ?
N1 N2 C11 120.9(5) . . ?
C8 N3 N4 104.8(6) . . ?
C8 N3 Zn1 131.6(5) . . ?
N4 N3 Zn1 120.8(4) . . ?
N3 N4 C6 110.7(5) . . ?
N3 N4 C11 119.5(5) . . ?
C6 N4 C11 129.8(6) . . ?
C31 Si1 C30 110.8(4) . . ?
C31 Si1 C33 107.3(5) . . ?
C30 Si1 C33 111.4(4) . . ?
C31 Si1 C32 106.7(5) . . ?
C30 Si1 C32 112.6(4) . . ?
C33 Si1 C32 107.7(5) . . ?
C30 Zn1 N1 114.6(3) . . ?
C30 Zn1 C14 139.3(3) . . ?
N1 Zn1 C14 100.1(2) . . ?
C30 Zn1 N3 112.7(3) . . ?
N1 Zn1 N3 88.6(2) . . ?
C14 Zn1 N3 87.7(3) . . ?
C47 C41 C46 130.5(14) 3_777 . ?
C44 C43 C42 132.3(18) . . ?
C45 C44 C43 107.8(14) . . ?
C45 C46 C41 116.9(11) . . ?
C44 C45 C46 66.0(10) . . ?
C44 C45 C41 113.0(11) . 3_777 ?
C46 C45 C41 178.8(15) . 3_777 ?
C44 C45 C45 129.0(14) . 3_777 ?
C46 C45 C45 63.2(8) . 3_777 ?
C41 C45 C45 117.8(12) 3_777 3_777 ?
C44 C45 C46 173.9(15) . 3_777 ?
C46 C45 C46 118.9(8) . 3_777 ?
C41 C45 C46 62.1(8) 3_777 3_777 ?
C45 C45 C46 55.7(8) 3_777 3_777 ?
C44 C45 C42 143.8(10) . 3_777 ?
C46 C45 C42 150.3(9) . 3_777 ?
C41 C45 C42 30.8(7) 3_777 3_777 ?
C45 C45 C42 87.1(10) 3_777 3_777 ?
C46 C45 C42 31.5(7) 3_777 3_777 ?

loop_
_geom_bond_atom_site_label_1
_geom_bond_atom_site_label_2
_geom_bond_distance
_geom_bond_site_symmetry_2
_geom_bond_publ_flag
C1 N2 1.349(8) . ?
C1 C2 1.357(10) . ?
C1 C4 1.491(10) . ?
C2 C3 1.422(11) . ?
C3 N1 1.327(8) . ?
C3 C5 1.510(11) . ?
C6 C7 1.346(10) . ?
C6 N4 1.358(8) . ?
C6 C9 1.519(11) . ?
C7 C8 1.373(11) . ?
C8 N3 1.344(9) . ?
C8 C10 1.509(11) . ?
C11 N2 1.433(7) . ?
C11 N4 1.478(7) . ?
C11 C12 1.611(9) . ?
C12 C13 1.513(9) . ?
C12 C18 1.551(9) . ?
C12 C24 1.553(9) . ?
C13 C17 1.380(9) . ?
C13 C14 1.430(9) . ?
C14 C15 1.417(10) . ?
C14 Zn1 2.166(7) . ?
C15 C16 1.377(10) . ?
C16 C17 1.410(10) . ?
C18 C19 1.375(9) . ?
C18 C23 1.397(9) . ?
C19 C20 1.394(10) . ?
C20 C21 1.361(12) . ?
C21 C22 1.365(12) . ?
C22 C23 1.384(10) . ?
C24 C25 1.378(9) . ?
C24 C29 1.388(9) . ?
C25 C26 1.391(10) . ?
C26 C27 1.374(12) . ?
C27 C28 1.356(12) . ?
C28 C29 1.380(10) . ?
C30 Si1 1.843(7) . ?
C30 Zn1 1.985(7) . ?
C31 Si1 1.840(9) . ?
C32 Si1 1.893(9) . ?
C33 Si1 1.859(10) . ?
N1 N2 1.370(7) . ?
N1 Zn1 2.104(6) . ?
N3 N4 1.356(7) . ?
N3 Zn1 2.171(6) . ?
C41 C47 1.211(16) 3_777 ?
C41 C46 1.333(14) . ?
C43 C44 1.169(17) . ?
C43 C42 1.273(17) . ?
C44 C45 1.100(14) . ?
C47 C41 1.211(16) 3_777 ?
C46 C45 1.232(13) . ?
C45 C41 1.247(14) 3_777 ?
C45 C45 1.306(16) 3_777 ?
C45 C46 1.332(13) 3_777 ?
C45 C42 2.04(2) 3_777 ?
